data_2221752
loop_
_publ_author_name
'Ganesh, G.'
'Sivaraj, C.'
'Kannan, P. S.'
'Raaman, N.'
'SubbiahPandi, A.'

_publ_section_title
;
 Cyclohexane-1,2,3,4,5-pentol
;
_journal_coeditor_code KP2211
_journal_issue 5
_journal_name_full 'Acta Crystallographica Section E'
_journal_page_first o1114
_journal_paper_doi 10.1107/S1600536809014135
_journal_volume 65
_journal_year 2009
_chemical_formula_iupac 'C6 H12 O5'
_chemical_formula_moiety 'C6 H12 O5'
_chemical_formula_sum 'C6 H12 O5'
_chemical_formula_weight 164.16
_chemical_name_systematic
;
Cyclohexane-1,2,3,4,5-pentol
;
_space_group_IT_number 4
_symmetry_cell_setting monoclinic
_symmetry_space_group_name_Hall 'P 2yb'
_symmetry_space_group_name_H-M 'P 1 21 1'
_atom_sites_solution_hydrogens geom
_atom_sites_solution_primary direct
_atom_sites_solution_secondary difmap
_audit_creation_method SHELXL-97
_cell_angle_alpha 90.00
_cell_angle_beta 110.796(2)
_cell_angle_gamma 90.00
_cell_formula_units_Z 2
_cell_length_a 6.4727(5)
_cell_length_b 8.4851(6)
_cell_length_c 6.8249(5)
_cell_measurement_reflns_used 2418
_cell_measurement_temperature 293(2)
_cell_measurement_theta_max 33.3
_cell_measurement_theta_min 3.2
_cell_volume 350.41(5)
_computing_cell_refinement 'APEX2 (Bruker, 2004)'
_computing_data_collection 'APEX2 (Bruker, 2004)'
_computing_data_reduction 'SAINT (Bruker, 2004)'
_computing_molecular_graphics 'ORTEP-3 (Farrugia, 1997)'
_computing_publication_material 'SHELXL97 (Sheldrick, 2008) and PLATON (Spek, 2009)'
_computing_structure_refinement 'SHELXL97 (Sheldrick, 2008)'
_computing_structure_solution 'SHELXS97 (Sheldrick, 2008)'
_diffrn_ambient_temperature 293(2)
_diffrn_measured_fraction_theta_full 1.000
_diffrn_measured_fraction_theta_max 0.952
_diffrn_measurement_device_type 'Bruker Kappa APEXII CCD'
_diffrn_measurement_method \w
_diffrn_radiation_monochromator graphite
_diffrn_radiation_source 'fine-focus sealed tube'
_diffrn_radiation_type MoK\a
_diffrn_radiation_wavelength 0.71073
_diffrn_reflns_av_R_equivalents 0.0200
_diffrn_reflns_av_sigmaI/netI 0.0263
_diffrn_reflns_limit_h_max 9
_diffrn_reflns_limit_h_min -9
_diffrn_reflns_limit_k_max 12
_diffrn_reflns_limit_k_min -12
_diffrn_reflns_limit_l_max 10
_diffrn_reflns_limit_l_min -9
_diffrn_reflns_number 5019
_diffrn_reflns_theta_full 25.00
_diffrn_reflns_theta_max 33.25
_diffrn_reflns_theta_min 3.19
_exptl_absorpt_coefficient_mu 0.136
_exptl_absorpt_correction_T_max 0.977
_exptl_absorpt_correction_T_min 0.972
_exptl_absorpt_correction_type multi-scan
_exptl_absorpt_process_details '(SADABS; Sheldrick, 1996)'
_exptl_crystal_colour Colourless
_exptl_crystal_density_diffrn 1.556
_exptl_crystal_density_method 'not measured'
_exptl_crystal_description Block
_exptl_crystal_F_000 176
_exptl_crystal_size_max 0.21
_exptl_crystal_size_mid 0.19
_exptl_crystal_size_min 0.17
_refine_diff_density_max 0.386
_refine_diff_density_min -0.190
_refine_ls_abs_structure_details 'Flack (1983), 994 Friedel pairs'
_refine_ls_abs_structure_Flack 0.7(6)
_refine_ls_extinction_method none
_refine_ls_goodness_of_fit_ref 1.060
_refine_ls_hydrogen_treatment constr
_refine_ls_matrix_type full
_refine_ls_number_parameters 105
_refine_ls_number_reflns 2418
_refine_ls_number_restraints 1
_refine_ls_restrained_S_all 1.060
_refine_ls_R_factor_all 0.0341
_refine_ls_R_factor_gt 0.0326
_refine_ls_shift/su_max 0.000
_refine_ls_shift/su_mean 0.000
_refine_ls_structure_factor_coef Fsqd
_refine_ls_weighting_details 'calc w=1/[\s^2^(Fo^2^)+(0.0548P)^2^+0.0106P] where P=(Fo^2^+2Fc^2^)/3'
_refine_ls_weighting_scheme calc
_refine_ls_wR_factor_gt 0.0844
_refine_ls_wR_factor_ref 0.0856
_reflns_number_gt 2314
_reflns_number_total 2418
_reflns_threshold_expression I>2\s(I)
_cod_data_source_file kp2211.cif
_cod_data_source_block I
_cod_depositor_comments
;
The following automatic conversions were performed:
'_symmetry_cell_setting' value 'Monoclinic' changed to 'monoclinic'
according to '/home/saulius/struct/CIF-dictionaries/cif_core.dic'
dictionary named 'cif_core.dic' version 2.4.1 from 2010-06-29.

Automatic conversion script
Id: cif_fix_enum 1527 2010-12-29 10:47:43Z saulius 

The following automatic conversions were performed:

'_symmetry_cell_setting' value 'Monoclinic' changed to 'monoclinic'
according to /home/saulius/struct/CIF-dictionaries/cif_core.dic
dictionary named 'cif_core.dic' version 2.4.1 from 2010-06-29.

Automatic conversion script
Id: cif_fix_values 1715 2011-07-08 13:25:40Z adriana 
;
_cod_original_sg_symbol_H-M 'P 21'
_cod_database_code 2221752
_cod_database_fobs_code 2221752

loop_
_symmetry_equiv_pos_as_xyz
'x, y, z'
'-x, y+1/2, -z'

loop_
_atom_site_type_symbol
_atom_site_label
_atom_site_fract_x
_atom_site_fract_y
_atom_site_fract_z
_atom_site_U_iso_or_equiv
_atom_site_adp_type
_atom_site_calc_flag
_atom_site_refinement_flags
_atom_site_occupancy
_atom_site_disorder_assembly
_atom_site_disorder_group
C C1 0.39464(15) 0.00491(11) 0.41069(16) 0.01595(17) Uani d . 1 . .
H H1 0.4688 -0.0926 0.4757 0.019 Uiso calc R 1 . .
C C2 0.15563(14) -0.03135(11) 0.27557(15) 0.01522(17) Uani d . 1 . .
H H2 0.0821 0.0694 0.2247 0.018 Uiso calc R 1 . .
C C3 0.13572(14) -0.13189(11) 0.08297(15) 0.01626(17) Uani d . 1 . .
H H3 -0.0198 -0.1352 -0.0093 0.020 Uiso calc R 1 . .
C C4 0.27248(16) -0.06837(11) -0.04069(15) 0.01663(17) Uani d . 1 . .
H H4 0.2741 -0.1468 -0.1456 0.020 Uiso calc R 1 . .
C C5 0.51009(15) -0.03378(11) 0.10101(16) 0.01768(18) Uani d . 1 . .
H H5A 0.5837 -0.1318 0.1590 0.021 Uiso calc R 1 . .
H H5B 0.5889 0.0137 0.0188 0.021 Uiso calc R 1 . .
C C6 0.51703(15) 0.07685(11) 0.27875(16) 0.01628(17) Uani d . 1 . .
H H6 0.4414 0.1747 0.2168 0.020 Uiso calc R 1 . .
O O1 0.73862(11) 0.11569(9) 0.40896(14) 0.02328(17) Uani d . 1 . .
H H1A 0.8190 0.0392 0.4180 0.035 Uiso calc R 1 . .
O O2 0.38759(13) 0.11155(10) 0.57023(13) 0.02410(17) Uani d . 1 . .
H H2A 0.5140 0.1337 0.6464 0.036 Uiso calc R 1 . .
O O3 0.04224(12) -0.10449(9) 0.39647(13) 0.02046(16) Uani d . 1 . .
H H3A 0.1094 -0.1839 0.4529 0.031 Uiso calc R 1 . .
O O4 0.20891(12) -0.28909(9) 0.14488(13) 0.02034(16) Uani d . 1 . .
H H4A 0.1094 -0.3390 0.1642 0.031 Uiso calc R 1 . .
O O5 0.16705(13) 0.07199(9) -0.14612(13) 0.02343(17) Uani d . 1 . .
H H5 0.2119 0.0922 -0.2416 0.035 Uiso calc R 1 . .

loop_
_atom_site_aniso_label
_atom_site_aniso_U_11
_atom_site_aniso_U_22
_atom_site_aniso_U_33
_atom_site_aniso_U_12
_atom_site_aniso_U_13
_atom_site_aniso_U_23
C1 0.0173(4) 0.0179(4) 0.0146(4) -0.0003(3) 0.0080(3) -0.0012(3)
C2 0.0156(3) 0.0175(4) 0.0152(4) 0.0008(3) 0.0088(3) 0.0005(3)
C3 0.0166(3) 0.0182(4) 0.0147(4) 0.0003(3) 0.0065(3) -0.0001(3)
C4 0.0192(4) 0.0187(4) 0.0136(4) 0.0020(3) 0.0078(3) 0.0000(3)
C5 0.0179(4) 0.0215(4) 0.0167(4) 0.0012(3) 0.0099(3) -0.0006(3)
C6 0.0159(3) 0.0180(4) 0.0173(4) -0.0007(3) 0.0088(3) -0.0006(3)
O1 0.0168(3) 0.0249(3) 0.0288(4) -0.0031(3) 0.0089(3) -0.0074(3)
O2 0.0253(3) 0.0310(4) 0.0205(4) -0.0075(3) 0.0136(3) -0.0112(3)
O3 0.0215(3) 0.0226(3) 0.0233(4) 0.0010(3) 0.0155(3) 0.0027(3)
O4 0.0231(3) 0.0162(3) 0.0237(4) -0.0008(2) 0.0107(3) 0.0000(3)
O5 0.0265(3) 0.0278(4) 0.0195(4) 0.0093(3) 0.0125(3) 0.0094(3)

loop_
_atom_type_symbol
_atom_type_description
_atom_type_scat_dispersion_real
_atom_type_scat_dispersion_imag
_atom_type_scat_source
C C 0.0033 0.0016 'International Tables Vol C Tables 4.2.6.8 and 6.1.1.4'
H H 0.0000 0.0000 'International Tables Vol C Tables 4.2.6.8 and 6.1.1.4'
N N 0.0061 0.0033 'International Tables Vol C Tables 4.2.6.8 and 6.1.1.4'
O O 0.0106 0.0060 'International Tables Vol C Tables 4.2.6.8 and 6.1.1.4'

loop_
_geom_angle_atom_site_label_1
_geom_angle_atom_site_label_2
_geom_angle_atom_site_label_3
_geom_angle_site_symmetry_1
_geom_angle_site_symmetry_3
_geom_angle
_geom_angle_publ_flag
O2 C1 C6 . . 111.16(8) ?
O2 C1 C2 . . 106.77(7) ?
C6 C1 C2 . . 110.64(8) ?
O2 C1 H1 . . 109.4 ?
C6 C1 H1 . . 109.4 ?
C2 C1 H1 . . 109.4 ?
O3 C2 C1 . . 110.97(8) ?
O3 C2 C3 . . 110.48(7) ?
C1 C2 C3 . . 112.89(7) ?
O3 C2 H2 . . 107.4 ?
C1 C2 H2 . . 107.4 ?
C3 C2 H2 . . 107.4 ?
O4 C3 C4 . . 107.32(8) ?
O4 C3 C2 . . 110.35(8) ?
C4 C3 C2 . . 112.94(7) ?
O4 C3 H3 . . 108.7 ?
C4 C3 H3 . . 108.7 ?
C2 C3 H3 . . 108.7 ?
O5 C4 C3 . . 107.80(8) ?
O5 C4 C5 . . 110.57(8) ?
C3 C4 C5 . . 111.73(8) ?
O5 C4 H4 . . 108.9 ?
C3 C4 H4 . . 108.9 ?
C5 C4 H4 . . 108.9 ?
C6 C5 C4 . . 111.20(8) ?
C6 C5 H5A . . 109.4 ?
C4 C5 H5A . . 109.4 ?
C6 C5 H5B . . 109.4 ?
C4 C5 H5B . . 109.4 ?
H5A C5 H5B . . 108.0 ?
O1 C6 C5 . . 112.10(8) ?
O1 C6 C1 . . 110.01(8) ?
C5 C6 C1 . . 110.48(8) ?
O1 C6 H6 . . 108.0 ?
C5 C6 H6 . . 108.0 ?
C1 C6 H6 . . 108.0 ?
C6 O1 H1A . . 109.5 ?
C1 O2 H2A . . 109.5 ?
C2 O3 H3A . . 109.5 ?
C3 O4 H4A . . 109.5 ?
C4 O5 H5 . . 109.5 ?

loop_
_geom_bond_atom_site_label_1
_geom_bond_atom_site_label_2
_geom_bond_site_symmetry_2
_geom_bond_distance
_geom_bond_publ_flag
C1 O2 . 1.4289(13) ?
C1 C6 . 1.5223(14) ?
C1 C2 . 1.5249(12) ?
C1 H1 . 0.9800 ?
C2 O3 . 1.4264(12) ?
C2 C3 . 1.5337(14) ?
C2 H2 . 0.9800 ?
C3 O4 . 1.4282(12) ?
C3 C4 . 1.5221(14) ?
C3 H3 . 0.9800 ?
C4 O5 . 1.4328(12) ?
C4 C5 . 1.5266(13) ?
C4 H4 . 0.9800 ?
C5 C6 . 1.5218(14) ?
C5 H5A . 0.9700 ?
C5 H5B . 0.9700 ?
C6 O1 . 1.4319(11) ?
C6 H6 . 0.9800 ?
O1 H1A . 0.8200 ?
O2 H2A . 0.8200 ?
O3 H3A . 0.8200 ?
O4 H4A . 0.8200 ?
O5 H5 . 0.8200 ?

loop_
_geom_hbond_atom_site_label_D
_geom_hbond_atom_site_label_H
_geom_hbond_atom_site_label_A
_geom_hbond_site_symmetry_A
_geom_hbond_distance_DH
_geom_hbond_distance_HA
_geom_hbond_distance_DA
_geom_hbond_angle_DHA
O1 H1A O3 1_655 0.82 1.94 2.7347(11) 164
O2 H2A O4 2_656 0.82 1.96 2.7761(12) 170
O3 H3A O1 2_646 0.82 2.02 2.8417(11) 177
O4 H4A O5 2_545 0.82 1.91 2.7067(12) 165
O5 H5 O2 1_554 0.82 2.00 2.8036(12) 166

loop_
_geom_torsion_atom_site_label_1
_geom_torsion_atom_site_label_2
_geom_torsion_atom_site_label_3
_geom_torsion_atom_site_label_4
_geom_torsion_site_symmetry_1
_geom_torsion_site_symmetry_2
_geom_torsion_site_symmetry_3
_geom_torsion_site_symmetry_4
_geom_torsion
_geom_torsion_publ_flag
O2 C1 C2 O3 . . . . -61.20(10) ?
C6 C1 C2 O3 . . . . 177.71(7) ?
O2 C1 C2 C3 . . . . 174.15(8) ?
C6 C1 C2 C3 . . . . 53.07(10) ?
O3 C2 C3 O4 . . . . -54.15(10) ?
C1 C2 C3 O4 . . . . 70.77(10) ?
O3 C2 C3 C4 . . . . -174.27(7) ?
C1 C2 C3 C4 . . . . -49.35(10) ?
O4 C3 C4 O5 . . . . 166.16(7) ?
C2 C3 C4 O5 . . . . -71.99(10) ?
O4 C3 C4 C5 . . . . -72.15(10) ?
C2 C3 C4 C5 . . . . 49.69(10) ?
O5 C4 C5 C6 . . . . 65.25(11) ?
C3 C4 C5 C6 . . . . -54.82(11) ?
C4 C5 C6 O1 . . . . -177.75(8) ?
C4 C5 C6 C1 . . . . 59.17(10) ?
O2 C1 C6 O1 . . . . 59.39(10) ?
C2 C1 C6 O1 . . . . 177.84(8) ?
O2 C1 C6 C5 . . . . -176.32(7) ?
C2 C1 C6 C5 . . . . -57.87(9) ?

loop_
_cod_related_entry_id
_cod_related_entry_database
_cod_related_entry_code
1 ChemSpider 10430681
